data_4346277
loop_
_publ_author_name
'Takahashi, Kiyonori'
'Hoshino, Norihisa'
'Takeda, Takashi'
'Noro, Shin-Ichiro'
'Nakamura, Takayoshi'
'Takeda, Sadamu'
'Akutagawa, Tomoyuki'

_publ_section_title
;
 Structural flexibilities and gas adsorption properties of one-dimensional
 copper(II) polymers with paddle-wheel units by modification of benzoate
 ligands.
;
_journal_issue 19
_journal_name_full 'Inorganic chemistry'
_journal_page_first 9423
_journal_page_last 9431
_journal_paper_doi 10.1021/acs.inorgchem.5b01168
_journal_volume 54
_journal_year 2015
_chemical_formula_moiety 'C16 H10 Br2 Cu N O4'
_chemical_formula_sum 'C16 H10 Br2 Cu N O4'
_chemical_formula_weight 503.61
_space_group_IT_number 82
_space_group_name_Hall 'I -4'
_space_group_name_H-M_alt 'I -4'
_symmetry_cell_setting tetragonal
_symmetry_Int_Tables_number 82
_symmetry_space_group_name_Hall 'I -4'
_symmetry_space_group_name_H-M 'I -4'
_atom_sites_solution_hydrogens geom
_atom_sites_solution_primary direct
_atom_sites_solution_secondary difmap
_cell_angle_alpha 90.0000
_cell_angle_beta 90.0000
_cell_angle_gamma 90.0000
_cell_formula_units_Z 16
_cell_length_a 18.4317(4)
_cell_length_b 18.4317(4)
_cell_length_c 19.5866(4)
_cell_measurement_reflns_used 8919
_cell_measurement_temperature 112
_cell_measurement_theta_max 68.23
_cell_measurement_theta_min 3.29
_cell_volume 6654.1(2)
_computing_cell_refinement 'RAPID AUTO'
_computing_data_collection 'RAPID AUTO (Rigaku, ????)'
_computing_data_reduction 'RAPID AUTO'
_computing_molecular_graphics 'CrystalStructure 4.0'
_computing_publication_material 'CrystalStructure 4.0 (Rigaku, 2010)'
_computing_structure_refinement 'SHELXL97 (Sheldrick, 2008)'
_computing_structure_solution 'SHELXS97 (Sheldrick, 2008)'
_diffrn_ambient_temperature 112
_diffrn_detector_area_resol_mean 10.000
_diffrn_measured_fraction_theta_full 1.000
_diffrn_measured_fraction_theta_max 1.000
_diffrn_measurement_device_type 'Rigaku R-AXIS RAPID'
_diffrn_measurement_method \w
_diffrn_radiation_type 'Cu K\a'
_diffrn_radiation_wavelength 1.54187
_diffrn_reflns_av_R_equivalents 0.0530
_diffrn_reflns_limit_h_max 22
_diffrn_reflns_limit_h_min -21
_diffrn_reflns_limit_k_max 22
_diffrn_reflns_limit_k_min -22
_diffrn_reflns_limit_l_max 23
_diffrn_reflns_limit_l_min -23
_diffrn_reflns_number 38255
_diffrn_reflns_theta_full 68.23
_diffrn_reflns_theta_max 68.23
_diffrn_standards_number 0
_exptl_absorpt_coefficient_mu 7.676
_exptl_absorpt_correction_T_max 0.464
_exptl_absorpt_correction_T_min 0.443
_exptl_absorpt_correction_type numerical
_exptl_absorpt_process_details 'NUMABS (Rigaku, 1999)'
_exptl_crystal_colour Green
_exptl_crystal_density_diffrn 2.011
_exptl_crystal_density_method 'not measured'
_exptl_crystal_description Block
_exptl_crystal_F_000 3904.00
_exptl_crystal_size_max 0.100
_exptl_crystal_size_mid 0.100
_exptl_crystal_size_min 0.100
_refine_diff_density_max 6.340
_refine_diff_density_min -0.990
_refine_ls_abs_structure_details 'Flack, H. D. (1983), Acta Cryst. A39, 876-881.  2946 Friedel Pairs'
_refine_ls_abs_structure_Flack 0.48(7)
_refine_ls_extinction_method none
_refine_ls_goodness_of_fit_ref 1.045
_refine_ls_hydrogen_treatment constr
_refine_ls_number_parameters 389
_refine_ls_number_reflns 6102
_refine_ls_number_restraints 127
_refine_ls_R_factor_gt 0.0990
_refine_ls_shift/su_max 0.001
_refine_ls_structure_factor_coef Fsqd
_refine_ls_weighting_details 'w = 1/[\s^2^(Fo^2^)+(0.1970P)^2^+0.0000P] where P=(Fo^2^+2Fc^2^)/3'
_refine_ls_weighting_scheme calc
_refine_ls_wR_factor_ref 0.2773
_reflns_number_gt 4101
_reflns_number_total 6102
_reflns_threshold_expression F^2^>2.0\s(F^2^)
_cod_data_source_file ic5b01168_si_002.cif
_cod_data_source_block pBrBACuPz4
_cod_original_cell_volume 6654.1(3)
_cod_database_code 4346277

loop_
_symmetry_equiv_pos_site_id
_symmetry_equiv_pos_as_xyz
1 +X,+Y,+Z
2 +Y,-X,-Z
3 -X,-Y,+Z
4 -Y,+X,-Z
5 1/2+X,1/2+Y,1/2+Z
6 1/2+Y,1/2-X,1/2-Z
7 1/2-X,1/2-Y,1/2+Z
8 1/2-Y,1/2+X,1/2-Z

loop_
_atom_site_label
_atom_site_type_symbol
_atom_site_fract_x
_atom_site_fract_y
_atom_site_fract_z
_atom_site_U_iso_or_equiv
_atom_site_adp_type
_atom_site_occupancy
_atom_site_symmetry_multiplicity
_atom_site_calc_flag
_atom_site_refinement_flags
Br1 Br 0.06282(9) 0.67779(12) -0.00037(10) 0.0622(6) Uani 1.0 8 d .
Br2 Br 0.09749(9) 0.74265(8) 0.50551(10) 0.0558(6) Uani 1.0 8 d .
Br3 Br 0.56273(9) 0.67727(12) 0.25060(10) 0.0642(6) Uani 1.0 8 d .
Br4 Br 0.59718(9) 0.74192(8) 0.74381(10) 0.0548(5) Uani 1.0 8 d .
Cu1 Cu 0.5000 0.5000 0.06758(12) 0.0248(6) Uani 1.0 4 d .
Cu2 Cu 0.5000 0.5000 0.43331(13) 0.0330(7) Uani 1.0 4 d .
Cu3 Cu 1.0000 0.5000 0.31700(12) 0.0247(6) Uani 1.0 4 d .
Cu4 Cu 1.0000 0.5000 0.68256(13) 0.0327(7) Uani 1.0 4 d .
O1 O 0.4025(5) 0.5386(5) 0.0605(4) 0.030(2) Uani 1.0 8 d .
O2 O 0.3982(5) 0.5372(5) -0.0549(5) 0.035(3) Uani 1.0 8 d .
O3 O 0.4071(6) 0.5540(8) 0.4437(5) 0.070(3) Uani 1.0 8 d .
O4 O 0.4071(7) 0.5485(8) 0.5552(6) 0.075(4) Uani 1.0 8 d .
O5 O 0.9028(5) 0.5387(6) 0.3054(4) 0.032(3) Uani 1.0 8 d .
O6 O 1.0357(6) 0.6010(5) 0.3083(5) 0.040(3) Uani 1.0 8 d .
O7 O 0.9073(7) 0.5537(7) 0.6955(5) 0.062(3) Uani 1.0 8 d .
O8 O 0.9081(7) 0.5495(8) 0.8099(5) 0.065(4) Uani 1.0 8 d .
N1 N 0.5000 0.5000 0.1797(7) 0.035(4) Uani 1.0 4 d .
N2 N 0.5000 0.5000 0.3217(7) 0.040(5) Uani 1.0 4 d .
N3 N 1.0000 0.5000 0.4286(7) 0.039(5) Uani 1.0 4 d .
N4 N 1.0000 0.5000 0.5715(8) 0.036(4) Uani 1.0 4 d .
C1 C 0.3715(7) 0.5493(7) 0.0025(9) 0.033(4) Uani 1.0 8 d .
C2 C 0.2941(4) 0.5751(5) 0.0005(5) 0.037(3) Uani 1.0 8 d .
C3 C 0.2563(5) 0.5845(6) -0.0603(4) 0.056(4) Uani 1.0 8 d .
C4 C 0.1865(5) 0.6132(6) -0.0593(5) 0.062(5) Uani 1.0 8 d .
C5 C 0.1546(4) 0.6324(5) 0.0024(6) 0.048(4) Uani 1.0 8 d .
C6 C 0.1925(5) 0.6230(6) 0.0631(5) 0.070(5) Uani 1.0 8 d .
C7 C 0.2622(5) 0.5944(6) 0.0622(4) 0.050(4) Uani 1.0 8 d .
C8 C 0.3827(9) 0.5669(12) 0.4948(9) 0.070(3) Uani 1.0 8 d .
C9 C 0.3121(4) 0.6101(4) 0.5021(4) 0.033(3) Uani 1.0 8 d .
C10 C 0.2985(4) 0.6642(5) 0.4544(4) 0.062(4) Uani 1.0 8 d .
C11 C 0.2345(4) 0.7040(4) 0.4577(4) 0.063(4) Uani 1.0 8 d .
C12 C 0.1842(3) 0.6897(4) 0.5088(4) 0.033(3) Uani 1.0 8 d .
C13 C 0.1978(4) 0.6356(4) 0.5565(4) 0.041(3) Uani 1.0 8 d .
C14 C 0.2617(4) 0.5958(4) 0.5532(4) 0.041(3) Uani 1.0 8 d .
C15 C 0.8714(7) 0.5472(7) 0.2480(8) 0.027(3) Uani 1.0 8 d .
C16 C 0.7948(4) 0.5770(5) 0.2456(4) 0.037(3) Uani 1.0 8 d .
C17 C 0.7593(5) 0.5941(6) 0.1850(4) 0.055(3) Uani 1.0 8 d .
C18 C 0.6900(5) 0.6238(6) 0.1869(4) 0.062(4) Uani 1.0 8 d .
C19 C 0.6562(4) 0.6363(6) 0.2492(5) 0.058(4) Uani 1.0 8 d .
C20 C 0.6917(5) 0.6192(6) 0.3097(4) 0.043(3) Uani 1.0 8 d .
C21 C 0.7610(4) 0.5896(5) 0.3079(4) 0.036(3) Uani 1.0 8 d .
C22 C 0.8807(8) 0.5687(7) 0.7491(7) 0.037(3) Uani 1.0 8 d .
C23 C 0.8137(5) 0.6137(6) 0.7598(6) 0.082(4) Uani 1.0 8 d .
C24 C 0.8066(5) 0.6763(5) 0.7208(3) 0.102(4) Uani 1.0 8 d .
C25 C 0.7417(6) 0.7146(5) 0.7212(6) 0.101(4) Uani 1.0 8 d .
C26 C 0.6838(5) 0.6904(6) 0.7606(7) 0.088(4) Uani 1.0 8 d .
C27 C 0.6909(5) 0.6278(6) 0.7996(6) 0.093(4) Uani 1.0 8 d .
C28 C 0.7558(5) 0.5894(6) 0.7992(6) 0.090(4) Uani 1.0 8 d .
C29 C 0.4436(7) 0.5204(8) 0.2137(6) 0.028(3) Uani 1.0 8 d .
C30 C 0.4378(8) 0.5123(9) 0.2869(8) 0.043(4) Uani 1.0 8 d .
C31 C 0.9883(9) 0.4357(8) 0.4652(8) 0.048(4) Uani 1.0 8 d .
C32 C 0.9800(8) 0.4430(8) 0.5344(6) 0.033(4) Uani 1.0 8 d .
H3 H 0.2781 0.5714 -0.1025 0.0677 Uiso 1.0 8 calc R
H4 H 0.1607 0.6196 -0.1008 0.0739 Uiso 1.0 8 calc R
H6 H 0.1707 0.6362 0.1053 0.0842 Uiso 1.0 8 calc R
H7 H 0.2881 0.5879 0.1037 0.0600 Uiso 1.0 8 calc R
H10 H 0.3329 0.6740 0.4194 0.0748 Uiso 1.0 8 calc R
H11 H 0.2252 0.7410 0.4251 0.0760 Uiso 1.0 8 calc R
H13 H 0.1633 0.6258 0.5914 0.0498 Uiso 1.0 8 calc R
H14 H 0.2710 0.5588 0.5858 0.0492 Uiso 1.0 8 calc R
H17 H 0.7824 0.5856 0.1424 0.0666 Uiso 1.0 8 calc R
H18 H 0.6657 0.6354 0.1455 0.0742 Uiso 1.0 8 calc R
H20 H 0.6686 0.6278 0.3523 0.0514 Uiso 1.0 8 calc R
H21 H 0.7853 0.5779 0.3492 0.0430 Uiso 1.0 8 calc R
H24 H 0.8461 0.6928 0.6939 0.1222 Uiso 1.0 8 calc R
H25 H 0.7369 0.7574 0.6946 0.1213 Uiso 1.0 8 calc R
H27 H 0.6514 0.6112 0.8266 0.1113 Uiso 1.0 8 calc R
H28 H 0.7607 0.5466 0.8259 0.1075 Uiso 1.0 8 calc R
H29 H 0.4042 0.5416 0.1896 0.0337 Uiso 1.0 8 calc R
H30 H 0.3924 0.5156 0.3096 0.0520 Uiso 1.0 8 calc R
H31 H 0.9861 0.3898 0.4432 0.0580 Uiso 1.0 8 calc R
H32 H 0.9580 0.4037 0.5580 0.0394 Uiso 1.0 8 calc R

loop_
_atom_site_aniso_label
_atom_site_aniso_U_11
_atom_site_aniso_U_22
_atom_site_aniso_U_33
_atom_site_aniso_U_12
_atom_site_aniso_U_13
_atom_site_aniso_U_23
Br1 0.0451(11) 0.0988(15) 0.0426(10) 0.0342(10) -0.0093(10) -0.0038(10)
Br2 0.0459(10) 0.0389(10) 0.0827(13) 0.0029(7) 0.0080(10) 0.0068(10)
Br3 0.0456(11) 0.0966(15) 0.0504(12) 0.0303(10) 0.0089(10) 0.0193(11)
Br4 0.0490(11) 0.0389(10) 0.0766(13) 0.0041(8) -0.0121(10) -0.0026(10)
Cu1 0.0267(15) 0.0305(16) 0.0172(12) -0.0022(12) 0.0000 0.0000
Cu2 0.0427(18) 0.0346(17) 0.0217(14) 0.0042(14) 0.0000 0.0000
Cu3 0.0282(15) 0.0281(15) 0.0179(13) -0.0052(12) 0.0000 0.0000
Cu4 0.0390(18) 0.0420(18) 0.0172(13) -0.0024(14) 0.0000 0.0000
O1 0.036(5) 0.039(6) 0.015(4) 0.002(5) -0.013(4) -0.000(4)
O2 0.027(5) 0.035(6) 0.043(6) 0.013(4) -0.005(5) -0.008(5)
O3 0.044(6) 0.135(9) 0.030(4) 0.047(6) 0.001(5) 0.006(6)
O4 0.048(6) 0.145(9) 0.031(4) 0.044(6) -0.015(5) -0.023(6)
O5 0.030(5) 0.055(7) 0.011(4) -0.004(5) -0.003(4) -0.003(5)
O6 0.061(7) 0.018(5) 0.041(6) -0.018(5) -0.006(6) -0.003(5)
O7 0.061(6) 0.098(7) 0.027(4) 0.038(5) 0.016(5) 0.038(5)
O8 0.077(8) 0.097(8) 0.021(4) 0.036(7) -0.023(5) -0.024(6)
N1 0.046(10) 0.038(10) 0.021(6) -0.004(9) 0.0000 0.0000
N2 0.073(13) 0.033(10) 0.012(7) 0.004(9) 0.0000 0.0000
N3 0.068(12) 0.031(8) 0.0177(16) -0.026(9) 0.0000 0.0000
N4 0.051(11) 0.020(8) 0.037(9) -0.014(8) 0.0000 0.0000
C1 0.025(7) 0.033(8) 0.041(8) -0.006(6) -0.021(7) 0.010(7)
C2 0.036(7) 0.030(7) 0.045(7) 0.008(6) 0.005(6) 0.018(6)
C3 0.042(9) 0.078(11) 0.049(8) -0.008(8) -0.005(7) 0.009(8)
C4 0.034(8) 0.072(11) 0.079(11) -0.014(8) -0.012(8) -0.017(9)
C5 0.032(7) 0.066(10) 0.045(8) -0.003(7) 0.004(7) 0.002(7)
C6 0.088(13) 0.086(12) 0.036(8) 0.040(11) 0.013(9) -0.003(9)
C7 0.046(9) 0.061(9) 0.043(7) 0.018(8) -0.009(7) 0.011(7)
C8 0.043(5) 0.134(8) 0.032(4) 0.042(5) -0.005(4) -0.011(6)
C9 0.037(6) 0.035(6) 0.028(6) 0.007(5) 0.005(4) 0.007(5)
C10 0.067(8) 0.080(10) 0.040(7) 0.036(7) 0.009(6) 0.039(7)
C11 0.049(8) 0.089(10) 0.052(8) 0.021(7) 0.009(6) 0.043(7)
C12 0.022(5) 0.031(6) 0.046(6) -0.007(4) -0.010(4) 0.012(5)
C13 0.033(5) 0.053(7) 0.038(6) -0.003(5) 0.007(5) 0.022(5)
C14 0.046(6) 0.035(6) 0.043(6) 0.001(5) 0.011(5) 0.017(5)
C15 0.030(7) 0.025(7) 0.027(7) -0.002(6) -0.009(6) 0.011(6)
C16 0.024(5) 0.056(7) 0.030(5) 0.008(5) 0.010(5) 0.021(5)
C17 0.042(6) 0.090(8) 0.035(5) 0.021(6) 0.009(5) 0.026(6)
C18 0.041(6) 0.108(8) 0.037(6) 0.034(6) 0.014(5) 0.017(7)
C19 0.039(6) 0.097(8) 0.037(6) 0.038(6) 0.015(5) 0.016(6)
C20 0.039(6) 0.070(7) 0.020(5) 0.029(5) 0.002(5) -0.007(5)
C21 0.029(6) 0.058(6) 0.021(5) 0.007(5) -0.002(5) 0.000(5)
C22 0.045(7) 0.040(6) 0.026(4) 0.005(5) 0.002(4) 0.014(5)
C23 0.044(7) 0.087(8) 0.114(9) 0.006(7) 0.020(7) 0.080(7)
C24 0.064(7) 0.111(9) 0.130(9) 0.028(7) 0.012(7) 0.067(8)
C25 0.066(7) 0.103(9) 0.134(9) 0.033(7) 0.008(7) 0.062(8)
C26 0.054(7) 0.079(8) 0.133(9) 0.022(7) 0.004(7) 0.069(7)
C27 0.058(7) 0.093(8) 0.128(9) 0.024(7) 0.012(7) 0.061(7)
C28 0.053(7) 0.094(8) 0.122(9) 0.020(7) 0.013(7) 0.066(7)
C29 0.026(6) 0.046(7) 0.012(5) 0.013(5) -0.004(4) 0.007(5)
C30 0.037(8) 0.057(9) 0.037(8) 0.009(7) 0.001(6) 0.026(7)
C31 0.061(10) 0.037(8) 0.047(8) -0.006(7) -0.004(8) 0.020(6)
C32 0.044(7) 0.041(8) 0.013(6) -0.015(6) 0.013(5) 0.003(6)

loop_
_atom_type_symbol
_atom_type_description
_atom_type_scat_dispersion_real
_atom_type_scat_dispersion_imag
_atom_type_scat_source
C C 0.0181 0.0091
;
International Tables for Crystallography
(1992, Vol. C, Tables 4.2.6.8 and 6.1.1.4)
;
H H 0.0000 0.0000
;
International Tables for Crystallography
(1992, Vol. C, Table 6.1.1.4)
;
N N 0.0311 0.0180
;
International Tables for Crystallography
(1992, Vol. C, Tables 4.2.6.8 and 6.1.1.4)
;
O O 0.0492 0.0322
;
International Tables for Crystallography
(1992, Vol. C, Tables 4.2.6.8 and 6.1.1.4)
;
Br Br -0.6763 1.2805
;
International Tables for Crystallography
(1992, Vol. C, Tables 4.2.6.8 and 6.1.1.4)
;
Cu Cu -1.9646 0.5888
;
International Tables for Crystallography
(1992, Vol. C, Tables 4.2.6.8 and 6.1.1.4)
;

loop_
_geom_angle_atom_site_label_1
_geom_angle_atom_site_label_2
_geom_angle_atom_site_label_3
_geom_angle
_geom_angle_publ_flag
_geom_angle_site_symmetry_1
_geom_angle_site_symmetry_3
Cu1 Cu1 O1 85.9(3) yes 2_565 .
Cu1 Cu1 O1 85.9(3) yes 2_565 3_665
Cu1 Cu1 O2 82.9(3) yes 2_565 2_565
Cu1 Cu1 O2 82.9(3) yes 2_565 4_655
Cu1 Cu1 N1 180.000 yes 2_565 .
O1 Cu1 O1 171.8(4) yes . 3_665
O1 Cu1 O2 88.0(4) yes . 2_565
O1 Cu1 O2 91.0(4) yes . 4_655
O1 Cu1 N1 94.1(3) yes . .
O1 Cu1 O2 91.0(4) yes 3_665 2_565
O1 Cu1 O2 88.0(4) yes 3_665 4_655
O1 Cu1 N1 94.1(3) yes 3_665 .
O2 Cu1 O2 165.8(5) yes 2_565 4_655
O2 Cu1 N1 97.1(3) yes 2_565 .
O2 Cu1 N1 97.1(3) yes 4_655 .
Cu2 Cu2 O3 84.2(3) yes 2_566 .
Cu2 Cu2 O3 84.2(3) yes 2_566 3_665
Cu2 Cu2 O4 83.4(3) yes 2_566 2_566
Cu2 Cu2 O4 83.4(3) yes 2_566 4_656
Cu2 Cu2 N2 180.000 yes 2_566 .
O3 Cu2 O3 168.3(5) yes . 3_665
O3 Cu2 O4 86.7(6) yes . 2_566
O3 Cu2 O4 91.9(6) yes . 4_656
O3 Cu2 N2 95.8(3) yes . .
O3 Cu2 O4 91.9(6) yes 3_665 2_566
O3 Cu2 O4 86.7(6) yes 3_665 4_656
O3 Cu2 N2 95.8(3) yes 3_665 .
O4 Cu2 O4 166.7(5) yes 2_566 4_656
O4 Cu2 N2 96.6(3) yes 2_566 .
O4 Cu2 N2 96.6(3) yes 4_656 .
Cu3 Cu3 O5 83.3(3) yes 6_565 .
Cu3 Cu3 O5 83.3(3) yes 6_565 3_765
Cu3 Cu3 O6 85.1(3) yes 6_565 .
Cu3 Cu3 O6 85.1(3) yes 6_565 3_765
Cu3 Cu3 N3 180.000 yes 6_565 .
O5 Cu3 O5 166.6(4) yes . 3_765
O5 Cu3 O6 87.2(5) yes . .
O5 Cu3 O6 91.6(5) yes . 3_765
O5 Cu3 N3 96.7(3) yes . .
O5 Cu3 O6 91.6(5) yes 3_765 .
O5 Cu3 O6 87.2(5) yes 3_765 3_765
O5 Cu3 N3 96.7(3) yes 3_765 .
O6 Cu3 O6 170.1(4) yes . 3_765
O6 Cu3 N3 94.9(3) yes . .
O6 Cu3 N3 94.9(3) yes 3_765 .
Cu4 Cu4 O7 82.7(3) yes 6_566 .
Cu4 Cu4 O7 82.7(3) yes 6_566 3_765
Cu4 Cu4 O8 85.6(3) yes 6_566 6_566
Cu4 Cu4 O8 85.6(3) yes 6_566 8_646
Cu4 Cu4 N4 180.000 yes 6_566 .
O7 Cu4 O7 165.4(4) yes . 3_765
O7 Cu4 O8 87.6(6) yes . 6_566
O7 Cu4 O8 91.2(6) yes . 8_646
O7 Cu4 N4 97.3(3) yes . .
O7 Cu4 O8 91.2(6) yes 3_765 6_566
O7 Cu4 O8 87.6(6) yes 3_765 8_646
O7 Cu4 N4 97.3(3) yes 3_765 .
O8 Cu4 O8 171.2(5) yes 6_566 8_646
O8 Cu4 N4 94.4(3) yes 6_566 .
O8 Cu4 N4 94.4(3) yes 8_646 .
Cu1 O1 C1 122.1(8) yes . .
Cu1 O2 C1 122.7(9) yes 2_565 .
Cu2 O3 C8 122.7(12) yes . .
Cu2 O4 C8 121.7(11) yes 2_566 .
Cu3 O5 C15 124.5(8) yes . .
Cu3 O6 C15 121.4(9) yes . 6_565
Cu4 O7 C22 125.6(10) yes . .
Cu4 O8 C22 121.5(9) yes 6_566 .
Cu1 N1 C29 121.0(7) yes . .
Cu1 N1 C29 121.0(7) yes . 3_665
C29 N1 C29 117.9(13) yes . 3_665
Cu2 N2 C30 120.2(8) yes . .
Cu2 N2 C30 120.2(8) yes . 3_665
C30 N2 C30 119.6(13) yes . 3_665
Cu3 N3 C31 120.7(8) yes . .
Cu3 N3 C31 120.7(8) yes . 3_765
C31 N3 C31 118.5(13) yes . 3_765
Cu4 N4 C32 123.1(8) yes . .
Cu4 N4 C32 123.1(8) yes . 3_765
C32 N4 C32 113.8(14) yes . 3_765
O1 C1 O2 126.4(12) yes . .
O1 C1 C2 119.5(12) yes . .
O2 C1 C2 114.0(12) yes . .
C1 C2 C3 122.6(10) yes . .
C1 C2 C7 117.3(10) yes . .
C3 C2 C7 120.0(7) yes . .
C2 C3 C4 120.0(8) yes . .
C3 C4 C5 120.0(8) yes . .
Br1 C5 C4 117.9(7) yes . .
Br1 C5 C6 122.0(8) yes . .
C4 C5 C6 120.0(7) yes . .
C5 C6 C7 120.0(8) yes . .
C2 C7 C6 120.0(8) yes . .
O3 C8 O4 127.8(18) yes . .
O3 C8 C9 122.2(15) yes . .
O4 C8 C9 110.0(13) yes . .
C8 C9 C10 117.6(9) yes . .
C8 C9 C14 122.4(9) yes . .
C10 C9 C14 120.0(6) yes . .
C9 C10 C11 120.0(7) yes . .
C10 C11 C12 120.0(7) yes . .
Br2 C12 C11 116.5(6) yes . .
Br2 C12 C13 123.4(5) yes . .
C11 C12 C13 120.0(6) yes . .
C12 C13 C14 120.0(6) yes . .
C9 C14 C13 120.0(6) yes . .
O5 C15 O6 125.5(12) yes . 8_645
O5 C15 C16 119.7(11) yes . .
O6 C15 C16 114.7(11) yes 8_645 .
C15 C16 C17 123.2(8) yes . .
C15 C16 C21 116.8(8) yes . .
C17 C16 C21 120.0(7) yes . .
C16 C17 C18 120.0(7) yes . .
C17 C18 C19 120.0(7) yes . .
Br3 C19 C18 119.4(7) yes . .
Br3 C19 C20 120.6(7) yes . .
C18 C19 C20 120.0(7) yes . .
C19 C20 C21 120.0(7) yes . .
C16 C21 C20 120.0(7) yes . .
O7 C22 O8 124.5(14) yes . .
O7 C22 C23 126.2(13) yes . .
O8 C22 C23 109.3(11) yes . .
C22 C23 C24 117.2(9) yes . .
C22 C23 C28 122.1(10) yes . .
C24 C23 C28 120.0(8) yes . .
C23 C24 C25 120.0(8) yes . .
C24 C25 C26 120.0(9) yes . .
Br4 C26 C25 113.0(9) yes . .
Br4 C26 C27 126.4(8) yes . .
C25 C26 C27 120.0(9) yes . .
C26 C27 C28 120.0(9) yes . .
C23 C28 C27 120.0(10) yes . .
N1 C29 C30 122.7(12) yes . .
N2 C30 C29 117.1(12) yes . .
N3 C31 C32 116.1(13) yes . .
N4 C32 C31 125.9(13) yes . .
C2 C3 H3 120.002 no . .
C4 C3 H3 119.999 no . .
C3 C4 H4 120.003 no . .
C5 C4 H4 119.998 no . .
C5 C6 H6 119.996 no . .
C7 C6 H6 119.998 no . .
C2 C7 H7 120.000 no . .
C6 C7 H7 120.004 no . .
C9 C10 H10 120.006 no . .
C11 C10 H10 119.997 no . .
C10 C11 H11 119.988 no . .
C12 C11 H11 120.008 no . .
C12 C13 H13 119.992 no . .
C14 C13 H13 120.007 no . .
C9 C14 H14 119.994 no . .
C13 C14 H14 120.005 no . .
C16 C17 H17 120.001 no . .
C18 C17 H17 119.995 no . .
C17 C18 H18 120.001 no . .
C19 C18 H18 119.994 no . .
C19 C20 H20 120.001 no . .
C21 C20 H20 119.995 no . .
C16 C21 H21 119.994 no . .
C20 C21 H21 120.001 no . .
C23 C24 H24 120.006 no . .
C25 C24 H24 119.994 no . .
C24 C25 H25 119.996 no . .
C26 C25 H25 120.003 no . .
C26 C27 H27 120.002 no . .
C28 C27 H27 120.003 no . .
C23 C28 H28 120.003 no . .
C27 C28 H28 119.991 no . .
N1 C29 H29 118.652 no . .
C30 C29 H29 118.627 no . .
N2 C30 H30 121.473 no . .
C29 C30 H30 121.476 no . .
N3 C31 H31 121.946 no . .
C32 C31 H31 121.945 no . .
N4 C32 H32 117.056 no . .
C31 C32 H32 117.010 no . .

loop_
_geom_bond_atom_site_label_1
_geom_bond_atom_site_label_2
_geom_bond_distance
_geom_bond_publ_flag
_geom_bond_site_symmetry_2
Br1 C5 1.888(7) yes .
Br2 C12 1.873(7) yes .
Br3 C19 1.881(8) yes .
Br4 C26 1.887(10) yes .
Cu1 Cu1 2.647(4) yes 2_565
Cu1 O1 1.937(9) yes .
Cu1 O1 1.937(9) yes 3_665
Cu1 O2 2.013(9) yes 2_565
Cu1 O2 2.013(9) yes 4_655
Cu1 N1 2.196(14) yes .
Cu2 Cu2 2.612(4) yes 2_566
Cu2 O3 1.992(12) yes .
Cu2 O3 1.992(12) yes 3_665
Cu2 O4 1.944(13) yes 2_566
Cu2 O4 1.944(13) yes 4_656
Cu2 N2 2.186(14) yes .
Cu3 Cu3 2.625(4) yes 6_565
Cu3 O5 1.942(9) yes .
Cu3 O5 1.942(9) yes 3_765
Cu3 O6 1.982(9) yes .
Cu3 O6 1.982(9) yes 3_765
Cu3 N3 2.186(14) yes .
Cu4 Cu4 2.642(4) yes 6_566
Cu4 O7 1.990(12) yes .
Cu4 O7 1.990(12) yes 3_765
Cu4 O8 1.930(13) yes 6_566
Cu4 O8 1.930(13) yes 8_646
Cu4 N4 2.175(16) yes .
O1 C1 1.286(18) yes .
O2 C1 1.246(19) yes .
O3 C8 1.12(2) yes .
O4 C8 1.31(2) yes .
O5 C15 1.275(16) yes .
O6 C15 1.232(17) yes 6_565
O7 C22 1.191(17) yes .
O8 C22 1.341(17) yes .
N1 C29 1.291(14) yes .
N1 C29 1.291(14) yes 3_665
N2 C30 1.352(16) yes .
N2 C30 1.352(16) yes 3_665
N3 C31 1.401(16) yes .
N3 C31 1.401(16) yes 3_765
N4 C32 1.330(16) yes .
N4 C32 1.330(16) yes 3_765
C1 C2 1.505(14) yes .
C2 C3 1.390(13) yes .
C2 C7 1.390(13) yes .
C3 C4 1.390(13) yes .
C4 C5 1.390(14) yes .
C5 C6 1.390(14) yes .
C6 C7 1.390(13) yes .
C8 C9 1.533(19) yes .
C9 C10 1.390(11) yes .
C9 C14 1.390(10) yes .
C10 C11 1.390(11) yes .
C11 C12 1.390(10) yes .
C12 C13 1.390(10) yes .
C13 C14 1.390(10) yes .
C15 C16 1.515(14) yes .
C16 C17 1.390(11) yes .
C16 C21 1.390(10) yes .
C17 C18 1.390(13) yes .
C18 C19 1.390(12) yes .
C19 C20 1.390(12) yes .
C20 C21 1.390(12) yes .
C22 C23 1.502(17) yes .
C23 C24 1.390(13) yes .
C23 C28 1.390(14) yes .
C24 C25 1.390(14) yes .
C25 C26 1.390(16) yes .
C26 C27 1.390(17) yes .
C27 C28 1.390(13) yes .
C29 C30 1.446(18) yes .
C31 C32 1.371(19) yes .
C3 H3 0.950 no .
C4 H4 0.950 no .
C6 H6 0.950 no .
C7 H7 0.950 no .
C10 H10 0.950 no .
C11 H11 0.950 no .
C13 H13 0.950 no .
C14 H14 0.950 no .
C17 H17 0.950 no .
C18 H18 0.950 no .
C20 H20 0.950 no .
C21 H21 0.950 no .
C24 H24 0.950 no .
C25 H25 0.950 no .
C27 H27 0.950 no .
C28 H28 0.950 no .
C29 H29 0.950 no .
C30 H30 0.950 no .
C31 H31 0.950 no .
C32 H32 0.950 no .

loop_
_geom_contact_atom_site_label_1
_geom_contact_atom_site_label_2
_geom_contact_distance
_geom_contact_publ_flag
_geom_contact_site_symmetry_2
Cu1 C1 2.838(14) no 3_665
Cu1 C1 2.883(14) no 4_655
Cu2 C8 2.765(18) no 3_665
Cu2 C8 2.860(18) no 4_656
Cu3 C15 2.864(13) no 3_765
Cu3 C15 2.828(13) no 8_645
Cu4 C22 2.852(14) no 3_765
Cu4 C22 2.869(14) no 8_646
O1 C1 3.403(16) no 2_565
O1 C1 3.434(16) no 4_655
O1 C7 2.783(13) no .
O1 C29 3.113(13) no .
O2 O2 3.549(14) no 2_565
O2 O2 3.549(14) no 4_655
O2 C1 3.411(16) no 2_565
O2 C1 3.363(16) no 4_655
O2 C3 2.759(13) no .
O2 C7 3.556(13) no .
O3 O3 3.567(17) no 2_566
O3 O3 3.567(17) no 4_656
O3 C8 3.39(3) no 2_566
O3 C8 3.41(3) no 4_656
O3 C10 2.860(15) no .
O3 C14 3.517(13) no .
O3 C30 3.214(18) no .
O4 O4 3.485(18) no 2_566
O4 O4 3.485(18) no 4_656
O4 C8 3.35(3) no 2_566
O4 C8 3.24(3) no 4_656
O4 C10 3.530(15) no .
O4 C14 2.818(14) no .
O5 O5 3.486(13) no 6_565
O5 O5 3.486(13) no 8_645
O5 C15 3.305(16) no 6_565
O5 C15 3.384(16) no 8_645
O5 C21 2.777(12) no .
O6 C15 3.399(17) no .
O6 C15 3.433(16) no 3_765
O6 C17 2.793(13) no 6_565
O6 C21 3.554(12) no 6_565
O6 C31 3.177(18) no 3_765
O7 O7 3.515(16) no 6_566
O7 O7 3.515(16) no 8_646
O7 C22 3.389(17) no 6_566
O7 C22 3.398(19) no 8_646
O7 C24 2.966(15) no .
O7 C28 3.516(15) no .
O8 O8 3.593(17) no 6_566
O8 O8 3.593(17) no 8_646
O8 C22 3.429(18) no 6_566
O8 C22 3.35(2) no 8_646
O8 C24 3.464(15) no .
O8 C28 2.908(16) no .
O8 C32 3.164(15) no 6_566
N1 N2 2.78(2) no .
N1 C30 2.404(19) no 3_665
N2 C29 2.387(17) no 3_665
N3 N4 2.80(2) no .
N3 C32 2.353(17) no 3_765
N4 C31 2.41(2) no 3_765
C1 C1 3.587(18) no 2_565
C1 C1 3.587(18) no 4_655
C2 C5 2.780(10) no .
C3 C6 2.780(12) no .
C4 C7 2.780(12) no .
C8 C8 3.53(3) no 2_566
C8 C8 3.53(3) no 4_656
C9 C12 2.780(9) no .
C10 C13 2.780(10) no .
C11 C14 2.780(10) no .
C15 C15 3.572(17) no 6_565
C15 C15 3.572(17) no 8_645
C16 C19 2.780(10) no .
C17 C20 2.780(10) no .
C18 C21 2.780(11) no .
C22 C22 3.589(19) no 6_566
C22 C22 3.589(19) no 8_646
C23 C26 2.780(13) no .
C24 C27 2.780(13) no .
C25 C28 2.780(15) no .
C29 C30 2.684(19) no 3_665
C31 C32 2.68(2) no 3_765
Br1 C14 3.465(7) no 8_555
Br1 C31 3.561(17) no 8_545
Br2 C2 3.322(9) no 8_555
Br2 C3 3.531(10) no 8_555
Br3 C28 3.304(10) no 4_656
Br3 C30 3.567(16) no 3_665
Br4 C15 3.578(13) no 4_656
Br4 C16 3.363(9) no 4_656
C2 Br2 3.322(9) no 6_455
C3 Br2 3.531(10) no 6_455
C4 C24 3.497(11) no 6_465
C4 C32 3.458(17) no 8_545
C5 C31 3.200(18) no 8_545
C5 C32 3.413(16) no 8_545
C6 C31 3.473(19) no 8_545
C14 Br1 3.465(7) no 6_455
C15 Br4 3.578(13) no 2_566
C16 Br4 3.363(9) no 2_566
C17 C25 3.595(14) no 7_664
C18 C25 3.303(15) no 7_664
C19 C24 3.566(14) no 7_664
C19 C25 3.375(14) no 7_664
C19 C29 3.494(17) no 3_665
C19 C30 3.326(18) no 3_665
C20 C30 3.432(18) no 3_665
C24 C4 3.497(11) no 8_655
C24 C19 3.566(14) no 7_665
C25 C17 3.595(14) no 7_665
C25 C18 3.303(15) no 7_665
C25 C19 3.375(14) no 7_665
C27 C29 3.417(16) no 2_566
C28 Br3 3.304(10) no 2_566
C29 C19 3.494(17) no 3_665
C29 C27 3.417(16) no 4_656
C30 Br3 3.567(16) no 3_665
C30 C19 3.326(18) no 3_665
C30 C20 3.432(18) no 3_665
C31 Br1 3.561(17) no 6_555
C31 C5 3.200(18) no 6_555
C31 C6 3.473(19) no 6_555
C32 C4 3.458(17) no 6_555
C32 C5 3.413(16) no 6_555
Br1 H4 2.8765 no .
Br1 H6 2.9705 no .
Br2 H11 2.8330 no .
Br2 H13 2.9906 no .
Br3 H18 2.9048 no .
Br3 H20 2.9335 no .
Br4 H25 2.7639 no .
Br4 H27 3.0705 no .
Cu1 H29 3.0694 no .
Cu1 H29 3.0694 no 3_665
Cu2 H30 3.1437 no .
Cu2 H30 3.1437 no 3_665
Cu3 H31 3.2105 no .
Cu3 H31 3.2105 no 3_765
Cu4 H32 3.1152 no .
Cu4 H32 3.1152 no 3_765
O1 H7 2.4474 no .
O1 H29 2.5298 no .
O2 H3 2.4834 no .
O3 H10 2.6434 no .
O3 H30 2.7320 no .
O4 H14 2.5856 no .
O4 H30 3.4917 no 2_566
O5 H21 2.4392 no .
O6 H17 2.5272 no 6_565
O6 H31 2.6791 no 3_765
O7 H24 2.8013 no .
O8 H28 2.7354 no .
O8 H32 2.5929 no 6_566
N1 H29 1.9355 no 3_665
N1 H30 3.2396 no .
N1 H30 3.2396 no 3_665
N2 H29 3.2252 no .
N2 H29 3.2252 no 3_665
N2 H30 2.0180 no 3_665
N3 H31 2.0676 no 3_765
N3 H32 3.1897 no .
N3 H32 3.1897 no 3_765
N4 H31 3.2408 no .
N4 H31 3.2408 no 3_765
N4 H32 1.9549 no 3_765
C1 H3 2.7127 no .
C1 H7 2.6077 no .
C2 H4 3.2649 no .
C2 H6 3.2650 no .
C3 H7 3.2650 no .
C4 H6 3.2650 no .
C5 H3 3.2651 no .
C5 H7 3.2650 no .
C6 H4 3.2650 no .
C7 H3 3.2650 no .
C8 H10 2.6302 no .
C8 H14 2.7273 no .
C9 H11 3.2650 no .
C9 H13 3.2650 no .
C10 H14 3.2649 no .
C11 H13 3.2648 no .
C12 H10 3.2651 no .
C12 H14 3.2650 no .
C13 H11 3.2651 no .
C14 H10 3.2652 no .
C15 H17 2.7313 no .
C15 H21 2.6025 no .
C16 H18 3.2651 no .
C16 H20 3.2651 no .
C17 H21 3.2650 no .
C18 H20 3.2650 no .
C19 H17 3.2651 no .
C19 H21 3.2651 no .
C20 H18 3.2650 no .
C21 H17 3.2650 no .
C22 H24 2.6088 no .
C22 H28 2.7066 no .
C23 H25 3.2650 no .
C23 H27 3.2650 no .
C24 H28 3.2650 no .
C25 H27 3.2650 no .
C26 H24 3.2651 no .
C26 H28 3.2650 no .
C27 H25 3.2652 no .
C28 H24 3.2650 no .
C29 H29 3.0671 no 3_665
C30 H30 3.2024 no 3_665
C31 H31 3.2792 no 3_765
C32 H32 3.0838 no 3_765
H3 H4 2.3400 no .
H6 H7 2.3401 no .
H7 H29 2.8528 no .
H10 H11 2.3400 no .
H13 H14 2.3401 no .
H17 H18 2.3400 no .
H17 H31 2.9115 no 6_565
H20 H21 2.3400 no .
H24 H25 2.3400 no .
H27 H28 2.3399 no .
H28 H32 3.4826 no 6_566
H29 H30 2.4093 no .
H31 H32 2.3204 no .
Br1 H14 3.2824 no 8_555
Br1 H21 3.0501 no 6_465
Br2 H17 2.9430 no 6_465
Br2 H18 3.4768 no 6_465
Br2 H28 3.4333 no 6_466
Br2 H31 3.1338 no 3_665
Br2 H32 3.0621 no 3_665
Br3 H3 3.0204 no 2_565
Br3 H14 3.3443 no 2_566
Br3 H24 3.1290 no 7_664
Br3 H27 3.5768 no 4_656
Br3 H28 2.9444 no 4_656
Br4 H6 3.4420 no 2_566
Br4 H7 3.0430 no 2_566
Br4 H29 3.1622 no 2_566
Br4 H30 3.0800 no 2_566
O1 H27 3.0462 no 4_656
O2 H18 3.0254 no 4_655
O4 H20 2.9323 no 4_656
O5 H6 3.0813 no 8_655
O7 H4 2.7515 no 8_655
O8 H13 2.9209 no 8_656
N1 H27 3.4644 no 2_566
N1 H27 3.4644 no 4_656
C2 H18 3.5567 no 4_655
C3 H11 3.2467 no 7_564
C3 H18 3.0020 no 4_655
C3 H24 3.1385 no 6_465
C3 H28 3.3031 no 3_664
C4 H11 3.1562 no 7_564
C4 H24 2.7426 no 6_465
C4 H31 3.5540 no 8_545
C4 H32 3.3079 no 8_545
C5 H11 3.5550 no 7_564
C5 H21 3.5697 no 6_465
C5 H31 3.0127 no 8_545
C5 H32 3.5899 no 8_545
C6 H21 3.2030 no 6_465
C6 H31 2.9465 no 8_545
C7 H27 3.3604 no 4_656
C7 H31 3.4413 no 8_545
C8 H20 3.5382 no 4_656
C9 H20 3.2441 no 4_656
C10 H25 3.3708 no 4_656
C11 H17 3.3835 no 6_465
C11 H25 3.0469 no 4_656
C12 H17 3.5127 no 6_465
C12 H32 3.2799 no 3_665
C13 H32 2.9610 no 3_665
C14 H20 3.0623 no 4_656
C16 H25 3.2630 no 7_664
C17 H11 3.2389 no 8_655
C17 H25 2.7434 no 7_664
C18 H3 3.2850 no 2_565
C18 H11 3.1495 no 8_655
C18 H24 3.4487 no 7_664
C18 H25 2.5760 no 7_664
C18 H29 3.5080 no 3_665
C19 H24 3.3308 no 7_664
C19 H25 2.9776 no 7_664
C19 H30 3.1693 no 3_665
C20 H25 3.4621 no 7_664
C20 H30 2.9290 no 3_665
C21 H6 2.9520 no 8_655
C21 H25 3.5884 no 7_664
C21 H30 3.4289 no 3_665
C22 H4 3.3619 no 8_655
C22 H13 3.5806 no 8_656
C23 H4 3.4584 no 8_655
C23 H13 3.2521 no 8_656
C24 H4 2.7305 no 8_655
C24 H11 3.5951 no 2_566
C25 H10 3.1488 no 2_566
C25 H11 3.0725 no 2_566
C25 H18 3.5706 no 7_665
C26 H7 3.2162 no 2_566
C26 H10 3.5580 no 2_566
C26 H29 3.2954 no 2_566
C27 H7 3.0969 no 2_566
C27 H29 2.8220 no 2_566
C28 H3 3.5889 no 3_666
C28 H13 3.3478 no 8_656
C29 H27 2.7329 no 4_656
C30 H20 3.4873 no 3_665
C30 H27 3.5110 no 4_656
C32 H4 3.4586 no 6_555
C32 H13 3.1357 no 3_665
H3 Br3 3.0204 no 4_655
H3 C18 3.2850 no 4_655
H3 C28 3.5889 no 3_664
H3 H11 3.5008 no 7_564
H3 H18 2.5059 no 4_655
H3 H24 2.8268 no 6_465
H3 H28 2.6848 no 3_664
H4 O7 2.7515 no 6_465
H4 C22 3.3619 no 6_465
H4 C23 3.4584 no 6_465
H4 C24 2.7305 no 6_465
H4 C32 3.4586 no 8_545
H4 H11 3.3587 no 7_564
H4 H24 2.0177 no 6_465
H4 H32 3.3136 no 8_545
H6 Br4 3.4420 no 4_656
H6 O5 3.0813 no 6_465
H6 C21 2.9520 no 6_465
H6 H21 2.4103 no 6_465
H6 H31 3.1299 no 8_545
H7 Br4 3.0430 no 4_656
H7 C26 3.2162 no 4_656
H7 C27 3.0969 no 4_656
H7 H17 3.5346 no 3_665
H7 H27 2.5838 no 4_656
H10 C25 3.1488 no 4_656
H10 C26 3.5580 no 4_656
H10 H25 3.0165 no 4_656
H11 C3 3.2467 no 7_565
H11 C4 3.1562 no 7_565
H11 C5 3.5550 no 7_565
H11 C17 3.2389 no 6_465
H11 C18 3.1495 no 6_465
H11 C24 3.5951 no 4_656
H11 C25 3.0725 no 4_656
H11 H3 3.5008 no 7_565
H11 H4 3.3587 no 7_565
H11 H17 2.9263 no 6_465
H11 H18 2.7574 no 6_465
H11 H24 3.3860 no 4_656
H11 H25 2.3663 no 4_656
H13 O8 2.9209 no 6_466
H13 C22 3.5806 no 6_466
H13 C23 3.2521 no 6_466
H13 C28 3.3478 no 6_466
H13 C32 3.1357 no 3_665
H13 H28 3.4108 no 6_466
H13 H32 2.3929 no 3_665
H14 Br1 3.2824 no 6_455
H14 Br3 3.3443 no 4_656
H14 H20 3.0076 no 4_656
H17 Br2 2.9430 no 8_655
H17 C11 3.3835 no 8_655
H17 C12 3.5127 no 8_655
H17 H7 3.5346 no 3_665
H17 H11 2.9263 no 8_655
H17 H25 3.0896 no 7_664
H18 Br2 3.4768 no 8_655
H18 O2 3.0254 no 2_565
H18 C2 3.5567 no 2_565
H18 C3 3.0020 no 2_565
H18 C25 3.5706 no 7_664
H18 H3 2.5059 no 2_565
H18 H11 2.7574 no 8_655
H18 H24 3.3119 no 7_664
H18 H25 2.8367 no 7_664
H20 O4 2.9323 no 2_566
H20 C8 3.5382 no 2_566
H20 C9 3.2441 no 2_566
H20 C14 3.0623 no 2_566
H20 C30 3.4873 no 3_665
H20 H14 3.0076 no 2_566
H20 H30 2.9914 no 3_665
H21 Br1 3.0501 no 8_655
H21 C5 3.5697 no 8_655
H21 C6 3.2030 no 8_655
H21 H6 2.4103 no 8_655
H24 Br3 3.1290 no 7_665
H24 C3 3.1385 no 8_655
H24 C4 2.7426 no 8_655
H24 C18 3.4487 no 7_665
H24 C19 3.3308 no 7_665
H24 H3 2.8268 no 8_655
H24 H4 2.0177 no 8_655
H24 H11 3.3860 no 2_566
H24 H18 3.3119 no 7_665
H25 C10 3.3708 no 2_566
H25 C11 3.0469 no 2_566
H25 C16 3.2630 no 7_665
H25 C17 2.7434 no 7_665
H25 C18 2.5760 no 7_665
H25 C19 2.9776 no 7_665
H25 C20 3.4621 no 7_665
H25 C21 3.5884 no 7_665
H25 H10 3.0165 no 2_566
H25 H11 2.3663 no 2_566
H25 H17 3.0896 no 7_665
H25 H18 2.8367 no 7_665
H27 Br3 3.5768 no 2_566
H27 O1 3.0462 no 2_566
H27 N1 3.4644 no 2_566
H27 C7 3.3604 no 2_566
H27 C29 2.7329 no 2_566
H27 C30 3.5110 no 2_566
H27 H7 2.5838 no 2_566
H27 H29 2.0675 no 2_566
H28 Br2 3.4333 no 8_656
H28 Br3 2.9444 no 2_566
H28 C3 3.3031 no 3_666
H28 H3 2.6848 no 3_666
H28 H13 3.4108 no 8_656
H29 Br4 3.1622 no 4_656
H29 C18 3.5080 no 3_665
H29 C26 3.2954 no 4_656
H29 C27 2.8220 no 4_656
H29 H27 2.0675 no 4_656
H30 Br4 3.0800 no 4_656
H30 C19 3.1693 no 3_665
H30 C20 2.9290 no 3_665
H30 C21 3.4289 no 3_665
H30 H20 2.9914 no 3_665
H31 Br2 3.1338 no 3_665
H31 C4 3.5540 no 6_555
H31 C5 3.0127 no 6_555
H31 C6 2.9465 no 6_555
H31 C7 3.4413 no 6_555
H31 H6 3.1299 no 6_555
H32 Br2 3.0621 no 3_665
H32 C4 3.3079 no 6_555
H32 C5 3.5899 no 6_555
H32 C12 3.2799 no 3_665
H32 C13 2.9610 no 3_665
H32 H4 3.3136 no 6_555
H32 H13 2.3929 no 3_665

loop_
_geom_torsion_atom_site_label_1
_geom_torsion_atom_site_label_2
_geom_torsion_atom_site_label_3
_geom_torsion_atom_site_label_4
_geom_torsion
_geom_torsion_publ_flag
_geom_torsion_site_symmetry_1
_geom_torsion_site_symmetry_3
_geom_torsion_site_symmetry_4
Cu1 Cu1 O1 C1 1.4(7) no 2_565 . .
O1 Cu1 Cu1 O1 90.0(3) no . 2_565 2_565
O1 Cu1 Cu1 O1 -90.0(3) no . 2_565 4_655
O1 Cu1 Cu1 O2 178.5(3) no . 2_565 3_665
O1 Cu1 Cu1 O2 -1.5(3) no . 2_565 .
Cu1 Cu1 O1 C1 1.4(7) no 2_565 3_665 3_665
O1 Cu1 Cu1 O1 -90.0(3) no 3_665 2_565 2_565
O1 Cu1 Cu1 O1 90.0(3) no 3_665 2_565 4_655
O1 Cu1 Cu1 O2 -1.5(3) no 3_665 2_565 3_665
O1 Cu1 Cu1 O2 178.5(3) no 3_665 2_565 .
Cu1 Cu1 O2 C1 -2.2(7) no 2_565 2_565 2_565
O2 Cu1 Cu1 O1 1.5(3) no 2_565 2_565 2_565
O2 Cu1 Cu1 O1 -178.5(3) no 2_565 2_565 4_655
O2 Cu1 Cu1 O2 90.0(3) no 2_565 2_565 3_665
O2 Cu1 Cu1 O2 -90.0(3) no 2_565 2_565 .
Cu1 Cu1 O2 C1 -2.2(7) no 2_565 4_655 4_655
O2 Cu1 Cu1 O1 -178.5(3) no 4_655 2_565 2_565
O2 Cu1 Cu1 O1 1.5(3) no 4_655 2_565 4_655
O2 Cu1 Cu1 O2 -90.0(3) no 4_655 2_565 3_665
O2 Cu1 Cu1 O2 90.0(3) no 4_655 2_565 .
O1 Cu1 O2 C1 -88.3(7) no . 2_565 2_565
O2 Cu1 O1 C1 84.4(7) no 2_565 . .
O1 Cu1 O2 C1 83.5(8) no . 4_655 4_655
O2 Cu1 O1 C1 -81.4(7) no 4_655 . .
O1 Cu1 N1 C29 1.7(3) no . . .
O1 Cu1 N1 C29 -178.3(3) no . . 3_665
N1 Cu1 O1 C1 -178.6(7) no . . .
O1 Cu1 O2 C1 83.5(8) no 3_665 2_565 2_565
O2 Cu1 O1 C1 -81.4(7) no 2_565 3_665 3_665
O1 Cu1 O2 C1 -88.3(7) no 3_665 4_655 4_655
O2 Cu1 O1 C1 84.4(7) no 4_655 3_665 3_665
O1 Cu1 N1 C29 -178.3(3) no 3_665 . .
O1 Cu1 N1 C29 1.7(3) no 3_665 . 3_665
N1 Cu1 O1 C1 -178.6(7) no . 3_665 3_665
O2 Cu1 N1 C29 90.2(3) no 2_565 . .
O2 Cu1 N1 C29 -89.8(3) no 2_565 . 3_665
N1 Cu1 O2 C1 177.8(7) no . 2_565 2_565
O2 Cu1 N1 C29 -89.8(3) no 4_655 . .
O2 Cu1 N1 C29 90.2(3) no 4_655 . 3_665
N1 Cu1 O2 C1 177.8(7) no . 4_655 4_655
Cu2 Cu2 O3 C8 -1.2(11) no 2_566 . .
O3 Cu2 Cu2 O3 -90.0(4) no . 2_566 2_566
O3 Cu2 Cu2 O3 90.0(4) no . 2_566 4_656
O3 Cu2 Cu2 O4 -177.4(4) no . 2_566 3_665
O3 Cu2 Cu2 O4 2.6(4) no . 2_566 .
Cu2 Cu2 O3 C8 -1.2(11) no 2_566 3_665 3_665
O3 Cu2 Cu2 O3 90.0(4) no 3_665 2_566 2_566
O3 Cu2 Cu2 O3 -90.0(4) no 3_665 2_566 4_656
O3 Cu2 Cu2 O4 2.6(4) no 3_665 2_566 3_665
O3 Cu2 Cu2 O4 -177.4(4) no 3_665 2_566 .
Cu2 Cu2 O4 C8 4.9(10) no 2_566 2_566 2_566
O4 Cu2 Cu2 O3 -2.6(5) no 2_566 2_566 2_566
O4 Cu2 Cu2 O3 177.4(5) no 2_566 2_566 4_656
O4 Cu2 Cu2 O4 -90.0(5) no 2_566 2_566 3_665
O4 Cu2 Cu2 O4 90.0(5) no 2_566 2_566 .
Cu2 Cu2 O4 C8 4.9(10) no 2_566 4_656 4_656
O4 Cu2 Cu2 O3 177.4(5) no 4_656 2_566 2_566
O4 Cu2 Cu2 O3 -2.6(5) no 4_656 2_566 4_656
O4 Cu2 Cu2 O4 90.0(5) no 4_656 2_566 3_665
O4 Cu2 Cu2 O4 -90.0(5) no 4_656 2_566 .
O3 Cu2 O4 C8 89.3(11) no . 2_566 2_566
O4 Cu2 O3 C8 -84.8(12) no 2_566 . .
O3 Cu2 O4 C8 -79.0(11) no . 4_656 4_656
O4 Cu2 O3 C8 82.0(12) no 4_656 . .
O3 Cu2 N2 C30 -18.9(4) no . . .
O3 Cu2 N2 C30 161.1(4) no . . 3_665
N2 Cu2 O3 C8 178.8(11) no . . .
O3 Cu2 O4 C8 -79.0(11) no 3_665 2_566 2_566
O4 Cu2 O3 C8 82.0(12) no 2_566 3_665 3_665
O3 Cu2 O4 C8 89.3(11) no 3_665 4_656 4_656
O4 Cu2 O3 C8 -84.8(12) no 4_656 3_665 3_665
O3 Cu2 N2 C30 161.1(4) no 3_665 . .
O3 Cu2 N2 C30 -18.9(4) no 3_665 . 3_665
N2 Cu2 O3 C8 178.8(11) no . 3_665 3_665
O4 Cu2 N2 C30 -106.3(5) no 2_566 . .
O4 Cu2 N2 C30 73.7(5) no 2_566 . 3_665
N2 Cu2 O4 C8 -175.1(10) no . 2_566 2_566
O4 Cu2 N2 C30 73.7(5) no 4_656 . .
O4 Cu2 N2 C30 -106.3(5) no 4_656 . 3_665
N2 Cu2 O4 C8 -175.1(10) no . 4_656 4_656
Cu3 Cu3 O5 C15 3.7(8) no 6_565 . .
O5 Cu3 Cu3 O5 90.0(3) no . 6_565 6_565
O5 Cu3 Cu3 O5 -90.0(3) no . 6_565 8_645
O5 Cu3 Cu3 O6 177.8(3) no . 6_565 6_565
O5 Cu3 Cu3 O6 -2.2(3) no . 6_565 8_645
Cu3 Cu3 O5 C15 3.7(8) no 6_565 3_765 3_765
O5 Cu3 Cu3 O5 -90.0(3) no 3_765 6_565 6_565
O5 Cu3 Cu3 O5 90.0(3) no 3_765 6_565 8_645
O5 Cu3 Cu3 O6 -2.2(3) no 3_765 6_565 6_565
O5 Cu3 Cu3 O6 177.8(3) no 3_765 6_565 8_645
Cu3 Cu3 O6 C15 -1.6(8) no 6_565 . 6_565
O6 Cu3 Cu3 O5 2.2(4) no . 6_565 6_565
O6 Cu3 Cu3 O5 -177.8(4) no . 6_565 8_645
O6 Cu3 Cu3 O6 90.0(4) no . 6_565 6_565
O6 Cu3 Cu3 O6 -90.0(4) no . 6_565 8_645
Cu3 Cu3 O6 C15 -1.6(8) no 6_565 3_765 8_645
O6 Cu3 Cu3 O5 -177.8(4) no 3_765 6_565 6_565
O6 Cu3 Cu3 O5 2.2(4) no 3_765 6_565 8_645
O6 Cu3 Cu3 O6 -90.0(4) no 3_765 6_565 6_565
O6 Cu3 Cu3 O6 90.0(4) no 3_765 6_565 8_645
O5 Cu3 O6 C15 -85.1(9) no . . 6_565
O6 Cu3 O5 C15 89.1(8) no . . .
O5 Cu3 O6 C15 81.5(9) no . 3_765 8_645
O6 Cu3 O5 C15 -81.1(8) no 3_765 . .
O5 Cu3 N3 C31 101.3(3) no . . .
O5 Cu3 N3 C31 -78.7(3) no . . 3_765
N3 Cu3 O5 C15 -176.3(8) no . . .
O5 Cu3 O6 C15 81.5(9) no 3_765 . 6_565
O6 Cu3 O5 C15 -81.1(8) no . 3_765 3_765
O5 Cu3 O6 C15 -85.1(9) no 3_765 3_765 8_645
O6 Cu3 O5 C15 89.1(8) no 3_765 3_765 3_765
O5 Cu3 N3 C31 -78.7(3) no 3_765 . .
O5 Cu3 N3 C31 101.3(3) no 3_765 . 3_765
N3 Cu3 O5 C15 -176.3(8) no . 3_765 3_765
O6 Cu3 N3 C31 -170.9(4) no . . .
O6 Cu3 N3 C31 9.1(4) no . . 3_765
N3 Cu3 O6 C15 178.4(8) no . . 6_565
O6 Cu3 N3 C31 9.1(4) no 3_765 . .
O6 Cu3 N3 C31 -170.9(4) no 3_765 . 3_765
N3 Cu3 O6 C15 178.4(8) no . 3_765 8_645
Cu4 Cu4 O7 C22 -0.4(10) no 6_566 . .
O7 Cu4 Cu4 O7 -90.0(4) no . 6_566 6_566
O7 Cu4 Cu4 O7 90.0(4) no . 6_566 8_646
O7 Cu4 Cu4 O8 -178.2(4) no . 6_566 3_765
O7 Cu4 Cu4 O8 1.8(4) no . 6_566 .
Cu4 Cu4 O7 C22 -0.4(10) no 6_566 3_765 3_765
O7 Cu4 Cu4 O7 90.0(4) no 3_765 6_566 6_566
O7 Cu4 Cu4 O7 -90.0(4) no 3_765 6_566 8_646
O7 Cu4 Cu4 O8 1.8(4) no 3_765 6_566 3_765
O7 Cu4 Cu4 O8 -178.2(4) no 3_765 6_566 .
Cu4 Cu4 O8 C22 3.7(9) no 6_566 6_566 6_566
O8 Cu4 Cu4 O7 -1.8(4) no 6_566 6_566 6_566
O8 Cu4 Cu4 O7 178.2(4) no 6_566 6_566 8_646
O8 Cu4 Cu4 O8 -90.0(4) no 6_566 6_566 3_765
O8 Cu4 Cu4 O8 90.0(4) no 6_566 6_566 .
Cu4 Cu4 O8 C22 3.7(9) no 6_566 8_646 8_646
O8 Cu4 Cu4 O7 178.2(4) no 8_646 6_566 6_566
O8 Cu4 Cu4 O7 -1.8(4) no 8_646 6_566 8_646
O8 Cu4 Cu4 O8 90.0(4) no 8_646 6_566 3_765
O8 Cu4 Cu4 O8 -90.0(4) no 8_646 6_566 .
O7 Cu4 O8 C22 86.5(10) no . 6_566 6_566
O8 Cu4 O7 C22 -86.3(11) no 6_566 . .
O7 Cu4 O8 C22 -78.9(10) no . 8_646 8_646
O8 Cu4 O7 C22 85.0(11) no 8_646 . .
O7 Cu4 N4 C32 -100.8(4) no . . .
O7 Cu4 N4 C32 79.2(4) no . . 3_765
N4 Cu4 O7 C22 179.6(10) no . . .
O7 Cu4 O8 C22 -78.9(10) no 3_765 6_566 6_566
O8 Cu4 O7 C22 85.0(11) no 6_566 3_765 3_765
O7 Cu4 O8 C22 86.5(10) no 3_765 8_646 8_646
O8 Cu4 O7 C22 -86.3(11) no 8_646 3_765 3_765
O7 Cu4 N4 C32 79.2(4) no 3_765 . .
O7 Cu4 N4 C32 -100.8(4) no 3_765 . 3_765
N4 Cu4 O7 C22 179.6(10) no . 3_765 3_765
O8 Cu4 N4 C32 171.0(4) no 6_566 . .
O8 Cu4 N4 C32 -9.0(4) no 6_566 . 3_765
N4 Cu4 O8 C22 -176.3(9) no . 6_566 6_566
O8 Cu4 N4 C32 -9.0(4) no 8_646 . .
O8 Cu4 N4 C32 171.0(4) no 8_646 . 3_765
N4 Cu4 O8 C22 -176.3(9) no . 8_646 8_646
Cu1 O1 C1 O2 -0.2(17) no . . .
Cu1 O1 C1 C2 176.3(7) no . . .
Cu1 O2 C1 O1 -2.0(18) no 2_565 . .
Cu1 O2 C1 C2 -178.6(6) no 2_565 . .
Cu2 O3 C8 O4 -2(3) no . . .
Cu2 O3 C8 C9 178.5(10) no . . .
Cu2 O4 C8 O3 6(3) no 2_566 . .
Cu2 O4 C8 C9 -174.8(9) no 2_566 . .
Cu3 O5 C15 O6 -3.8(18) no . . 8_645
Cu3 O5 C15 C16 179.2(7) no . . .
Cu3 O6 C15 O5 -0.7(18) no . 6_565 6_565
Cu3 O6 C15 C16 -177.8(6) no . 6_565 6_565
Cu4 O7 C22 O8 -2(2) no . . .
Cu4 O7 C22 C23 175.4(8) no . . .
Cu4 O8 C22 O7 4.7(19) no 6_566 . .
Cu4 O8 C22 C23 -173.3(8) no 6_566 . .
Cu1 N1 C29 C30 171.7(7) no . . .
Cu1 N1 C29 C30 171.7(7) no . 3_665 3_665
C29 N1 C29 C30 -8.3(16) no . 3_665 3_665
C29 N1 C29 C30 -8.3(16) no 3_665 . .
Cu2 N2 C30 C29 172.6(7) no . . .
Cu2 N2 C30 C29 172.6(7) no . 3_665 3_665
C30 N2 C30 C29 -7.4(17) no . 3_665 3_665
C30 N2 C30 C29 -7.4(17) no 3_665 . .
Cu3 N3 C31 C32 -171.9(7) no . . .
Cu3 N3 C31 C32 -171.9(7) no . 3_765 3_765
C31 N3 C31 C32 8.1(16) no . 3_765 3_765
C31 N3 C31 C32 8.1(16) no 3_765 . .
Cu4 N4 C32 C31 -170.3(8) no . . .
Cu4 N4 C32 C31 -170.3(8) no . 3_765 3_765
C32 N4 C32 C31 9.7(16) no . 3_765 3_765
C32 N4 C32 C31 9.7(16) no 3_765 . .
O1 C1 C2 C3 -176.9(9) no . . .
O1 C1 C2 C7 7.3(15) no . . .
O2 C1 C2 C3 -0.0(15) no . . .
O2 C1 C2 C7 -175.8(9) no . . .
C1 C2 C3 C4 -175.7(9) no . . .
C1 C2 C7 C6 175.9(8) no . . .
C3 C2 C7 C6 0.0(13) no . . .
C7 C2 C3 C4 0.0(13) no . . .
C2 C3 C4 C5 -0.0(14) no . . .
C3 C4 C5 Br1 175.3(8) no . . .
C3 C4 C5 C6 0.0(14) no . . .
Br1 C5 C6 C7 -175.1(6) no . . .
C4 C5 C6 C7 0.0(14) no . . .
C5 C6 C7 C2 -0.0(15) no . . .
O3 C8 C9 C10 -34(3) no . . .
O3 C8 C9 C14 144.6(16) no . . .
O4 C8 C9 C10 146.8(12) no . . .
O4 C8 C9 C14 -34.6(19) no . . .
C8 C9 C10 C11 178.6(10) no . . .
C8 C9 C14 C13 -178.6(10) no . . .
C10 C9 C14 C13 -0.0(10) no . . .
C14 C9 C10 C11 0.0(10) no . . .
C9 C10 C11 C12 0.0(11) no . . .
C10 C11 C12 Br2 -176.5(6) no . . .
C10 C11 C12 C13 -0.0(11) no . . .
Br2 C12 C13 C14 176.3(5) no . . .
C11 C12 C13 C14 0.0(10) no . . .
C12 C13 C14 C9 0.0(10) no . . .
O5 C15 C16 C17 173.9(9) no . . .
O5 C15 C16 C21 -3.8(15) no . . .
O6 C15 C16 C17 -3.3(15) no 8_645 . .
O6 C15 C16 C21 178.9(9) no 8_645 . .
C15 C16 C17 C18 -177.7(9) no . . .
C15 C16 C21 C20 177.9(8) no . . .
C17 C16 C21 C20 0.0(13) no . . .
C21 C16 C17 C18 -0.0(14) no . . .
C16 C17 C18 C19 0.0(15) no . . .
C17 C18 C19 Br3 179.4(8) no . . .
C17 C18 C19 C20 -0.0(15) no . . .
Br3 C19 C20 C21 -179.4(6) no . . .
C18 C19 C20 C21 0.0(14) no . . .
C19 C20 C21 C16 -0.0(14) no . . .
O7 C22 C23 C24 -43.2(18) no . . .
O7 C22 C23 C28 127.6(14) no . . .
O8 C22 C23 C24 134.8(11) no . . .
O8 C22 C23 C28 -54.4(14) no . . .
C22 C23 C24 C25 171.0(8) no . . .
C22 C23 C28 C27 -170.5(9) no . . .
C24 C23 C28 C27 0.0(15) no . . .
C28 C23 C24 C25 0.0(13) no . . .
C23 C24 C25 C26 -0.0(14) no . . .
C24 C25 C26 Br4 -171.4(8) no . . .
C24 C25 C26 C27 -0.0(16) no . . .
Br4 C26 C27 C28 170.2(8) no . . .
C25 C26 C27 C28 0.0(17) no . . .
C26 C27 C28 C23 -0.0(16) no . . .
N1 C29 C30 N2 17(2) no . . .
N3 C31 C32 N4 -18(2) no . . .
